data_4507110
loop_
_publ_author_name
'Aaker\"oy, Christer B.'
'Hurley, Evan P.'
'Desper, John'

_publ_section_title
;
 Modulating Supramolecular Reactivity Using Covalent
 &#x201C;Switches&#x201D; on a Pyrazole Platform
;
_journal_issue 11
_journal_name_full 'Crystal Growth &amp; Design'
_journal_page_first 5806
_journal_paper_doi 10.1021/cg301391s
_journal_volume 12
_journal_year 2012
_chemical_formula_moiety
;
(C5 H7 N2 Br) (C7 H4 N2 O6)
;
_chemical_formula_sum 'C12 H11 Br N4 O6'
_chemical_formula_weight 387.16
_chemical_name_systematic
;
EH-4-45-3 3,5-Me2-4-Br-pyrazole, 3,5-(NO2)2-PhCOOH
;
_space_group_IT_number 19
_symmetry_cell_setting orthorhombic
_symmetry_space_group_name_Hall 'P 2ac 2ab'
_symmetry_space_group_name_H-M 'P 21 21 21'
_atom_sites_solution_hydrogens geom
_atom_sites_solution_primary direct
_atom_sites_solution_secondary difmap
_audit_creation_method SHELXL-97
_cell_angle_alpha 90.00
_cell_angle_beta 90.00
_cell_angle_gamma 90.00
_cell_formula_units_Z 4
_cell_length_a 6.4192(7)
_cell_length_b 8.0239(8)
_cell_length_c 28.206(3)
_cell_measurement_reflns_used 7304
_cell_measurement_temperature 120(2)
_cell_measurement_theta_max 27.57
_cell_measurement_theta_min 3.34
_cell_volume 1452.8(3)
_computing_cell_refinement 'Bruker SAINT'
_computing_data_collection 'Bruker APEX2'
_computing_data_reduction 'Bruker SAINT'
_computing_molecular_graphics 'Bruker SHELXTL'
_computing_publication_material 'Bruker SHELXTL'
_computing_structure_refinement 'SHELXL-97 (Sheldrick, 2008)'
_computing_structure_solution 'SHELXS-97 (Sheldrick, 2008)'
_diffrn_ambient_temperature 120(2)
_diffrn_measured_fraction_theta_full 0.943
_diffrn_measured_fraction_theta_max 0.926
_diffrn_measurement_device_type 'Bruker APEX-II CCD'
_diffrn_measurement_method '\f and \w scans'
_diffrn_radiation_monochromator graphite
_diffrn_radiation_source 'fine-focus sealed tube'
_diffrn_radiation_type MoK\a
_diffrn_radiation_wavelength 0.71073
_diffrn_reflns_av_R_equivalents 0.0839
_diffrn_reflns_av_sigmaI/netI 0.0851
_diffrn_reflns_limit_h_max 9
_diffrn_reflns_limit_h_min -9
_diffrn_reflns_limit_k_max 11
_diffrn_reflns_limit_k_min -10
_diffrn_reflns_limit_l_max 41
_diffrn_reflns_limit_l_min -41
_diffrn_reflns_number 20642
_diffrn_reflns_theta_full 30.00
_diffrn_reflns_theta_max 31.50
_diffrn_reflns_theta_min 2.92
_exptl_absorpt_coefficient_mu 2.868
_exptl_absorpt_correction_T_max 0.8939
_exptl_absorpt_correction_T_min 0.4799
_exptl_absorpt_correction_type multi-scan
_exptl_absorpt_process_details SADABS
_exptl_crystal_colour colourless
_exptl_crystal_density_diffrn 1.770
_exptl_crystal_density_method 'not measured'
_exptl_crystal_description plate
_exptl_crystal_F_000 776
_exptl_crystal_size_max 0.30
_exptl_crystal_size_mid 0.28
_exptl_crystal_size_min 0.04
_refine_diff_density_max 0.896
_refine_diff_density_min -1.091
_refine_diff_density_rms 0.133
_refine_ls_abs_structure_details 'Flack H D (1983), Acta Cryst. A39, 876-881'
_refine_ls_abs_structure_Flack 0.025(11)
_refine_ls_extinction_coef 0.0093(14)
_refine_ls_extinction_expression Fc^*^=kFc[1+0.001xFc^2^\l^3^/sin(2\q)]^-1/4^
_refine_ls_extinction_method SHELXL
_refine_ls_goodness_of_fit_ref 1.080
_refine_ls_hydrogen_treatment mixed
_refine_ls_matrix_type full
_refine_ls_number_parameters 215
_refine_ls_number_reflns 4379
_refine_ls_number_restraints 0
_refine_ls_restrained_S_all 1.080
_refine_ls_R_factor_all 0.0835
_refine_ls_R_factor_gt 0.0484
_refine_ls_shift/su_max 0.001
_refine_ls_shift/su_mean 0.000
_refine_ls_structure_factor_coef Fsqd
_refine_ls_weighting_details 'calc w=1/[\s^2^(Fo^2^)+(0.0400P)^2^+0.5000P] where P=(Fo^2^+2Fc^2^)/3'
_refine_ls_weighting_scheme calc
_refine_ls_wR_factor_gt 0.0960
_refine_ls_wR_factor_ref 0.1088
_reflns_Friedel_coverage 0.687
_reflns_number_gt 3122
_reflns_number_total 4379
_reflns_threshold_expression &gt;2sigma(I)
_cod_data_source_file cg301391s_si_002.cif
_cod_data_source_block 2.Br:N
_cod_depositor_comments
;
The following automatic conversions were performed:

'_symmetry_cell_setting' value 'Orthorhombic' changed to
'orthorhombic' according to
/home/saulius/struct/CIF-dictionaries/cif_core.dic dictionary named
'cif_core.dic' version 2.4.2 from 2011-04-26.

Automatic conversion script
Id: cif_fix_values 1891 2012-01-12 08:04:46Z andrius 
;
_cod_original_sg_symbol_H-M P2(1)2(1)2(1)
_cod_database_code 4507110

loop_
_symmetry_equiv_pos_as_xyz
'x, y, z'
'-x+1/2, -y, z+1/2'
'-x, y+1/2, -z+1/2'
'x+1/2, -y+1/2, -z'

loop_
_atom_site_label
_atom_site_type_symbol
_atom_site_fract_x
_atom_site_fract_y
_atom_site_fract_z
_atom_site_U_iso_or_equiv
_atom_site_adp_type
_atom_site_occupancy
_atom_site_symmetry_multiplicity
_atom_site_calc_flag
_atom_site_refinement_flags
Br1 Br -0.63976(6) 0.08505(4) 0.590254(13) 0.02649(13) Uani 1 1 d .
N11 N -0.1443(6) 0.2625(4) 0.65884(10) 0.0240(6) Uani 1 1 d .
H11 H -0.044(8) 0.285(5) 0.6841(16) 0.029 Uiso 1 1 d .
N12 N -0.0965(5) 0.3215(4) 0.61500(11) 0.0229(7) Uani 1 1 d .
C13 C -0.2491(6) 0.2731(4) 0.58662(14) 0.0220(7) Uani 1 1 d .
C14 C -0.3932(6) 0.1822(4) 0.61361(13) 0.0218(8) Uani 1 1 d .
C15 C -0.3246(7) 0.1774(5) 0.65967(13) 0.0228(8) Uani 1 1 d .
C16 C -0.2520(7) 0.3164(5) 0.53514(14) 0.0279(9) Uani 1 1 d .
H16A H -0.1291 0.3836 0.5274 0.042 Uiso 1 1 calc R
H16B H -0.3783 0.3802 0.5279 0.042 Uiso 1 1 calc R
H16C H -0.2507 0.2139 0.5162 0.042 Uiso 1 1 calc R
C17 C -0.4185(7) 0.1053(5) 0.70296(14) 0.0316(10) Uani 1 1 d .
H17A H -0.3253 0.1240 0.7300 0.047 Uiso 1 1 calc R
H17B H -0.4392 -0.0146 0.6985 0.047 Uiso 1 1 calc R
H17C H -0.5530 0.1589 0.7091 0.047 Uiso 1 1 calc R
C21 C 0.5311(6) 0.6124(4) 0.63626(14) 0.0223(8) Uani 1 1 d .
C27 C 0.3328(7) 0.5171(4) 0.64138(13) 0.0222(8) Uani 1 1 d .
O21 O 0.2316(4) 0.5006(3) 0.60171(9) 0.0263(6) Uani 1 1 d .
H21 H 0.068(7) 0.415(6) 0.6111(15) 0.032 Uiso 1 1 d .
O22 O 0.2737(5) 0.4619(3) 0.67995(10) 0.0289(7) Uani 1 1 d .
C22 C 0.6602(7) 0.6332(4) 0.67544(13) 0.0230(8) Uani 1 1 d .
H22 H 0.6240 0.5855 0.7051 0.028 Uiso 1 1 calc R
C23 C 0.8417(7) 0.7240(4) 0.67060(12) 0.0228(8) Uani 1 1 d .
N23 N 0.9755(6) 0.7497(4) 0.71205(12) 0.0272(7) Uani 1 1 d .
O23 O 0.9203(5) 0.6871(4) 0.74966(10) 0.0363(8) Uani 1 1 d .
O24 O 1.1344(6) 0.8325(4) 0.70745(10) 0.0398(7) Uani 1 1 d .
C24 C 0.8998(7) 0.7965(4) 0.62808(13) 0.0238(9) Uani 1 1 d .
H24 H 1.0240 0.8603 0.6253 0.029 Uiso 1 1 calc R
C25 C 0.7701(6) 0.7721(4) 0.59020(15) 0.0230(7) Uani 1 1 d .
N25 N 0.8263(6) 0.8488(4) 0.54406(11) 0.0256(8) Uani 1 1 d .
O25 O 0.9785(5) 0.9403(4) 0.54301(10) 0.0334(7) Uani 1 1 d .
O26 O 0.7185(6) 0.8206(5) 0.50982(11) 0.0491(10) Uani 1 1 d .
C26 C 0.5867(6) 0.6835(4) 0.59275(14) 0.0223(8) Uani 1 1 d .
H26 H 0.5002 0.6710 0.5657 0.027 Uiso 1 1 calc R

loop_
_atom_site_aniso_label
_atom_site_aniso_U_11
_atom_site_aniso_U_22
_atom_site_aniso_U_33
_atom_site_aniso_U_23
_atom_site_aniso_U_13
_atom_site_aniso_U_12
Br1 0.0208(2) 0.02546(18) 0.03321(19) 0.00017(16) -0.00341(18) -0.00381(18)
N11 0.0209(17) 0.0289(15) 0.0223(13) 0.0000(12) -0.0059(16) 0.0005(18)
N12 0.0172(19) 0.0253(16) 0.0261(15) 0.0002(13) -0.0011(14) -0.0015(13)
C13 0.0192(18) 0.0182(16) 0.0285(18) -0.0034(16) 0.0041(17) 0.0030(14)
C14 0.016(2) 0.0222(17) 0.0275(17) -0.0011(14) -0.0017(17) -0.0011(15)
C15 0.019(2) 0.0226(17) 0.0271(17) -0.0004(14) -0.0004(17) 0.0014(16)
C16 0.023(2) 0.031(2) 0.0297(19) 0.0023(17) 0.0003(18) 0.0003(18)
C17 0.033(2) 0.031(2) 0.0309(19) 0.0005(17) 0.0035(18) 0.0017(19)
C21 0.021(2) 0.0181(19) 0.0280(18) -0.0014(14) 0.0032(16) 0.0021(15)
C27 0.020(2) 0.0198(16) 0.0264(17) -0.0018(13) 0.0007(18) -0.0001(16)
O21 0.0213(14) 0.0296(14) 0.0281(14) 0.0022(11) -0.0034(12) -0.0033(12)
O22 0.0273(16) 0.0308(15) 0.0286(14) 0.0017(11) 0.0047(13) -0.0052(13)
C22 0.024(2) 0.0216(17) 0.0231(16) 0.0007(13) -0.0023(18) 0.0014(17)
C23 0.022(2) 0.0219(17) 0.0250(16) -0.0042(13) -0.0003(18) 0.0002(18)
N23 0.0249(19) 0.0250(16) 0.0317(17) -0.0023(14) -0.0030(15) 0.0018(16)
O23 0.0305(18) 0.0550(19) 0.0234(13) 0.0018(13) -0.0022(13) -0.0030(16)
O24 0.0353(19) 0.0413(16) 0.0430(16) 0.0046(13) -0.0129(18) -0.0159(17)
C24 0.018(2) 0.0212(18) 0.0318(19) -0.0025(14) 0.0004(17) -0.0010(16)
C25 0.0221(19) 0.0184(16) 0.0286(17) 0.0003(17) 0.0031(18) 0.0002(14)
N25 0.021(2) 0.0271(16) 0.0284(16) 0.0024(13) 0.0018(15) -0.0069(15)
O25 0.0315(17) 0.0320(17) 0.0365(16) 0.0029(13) 0.0027(13) -0.0105(14)
O26 0.049(2) 0.071(2) 0.0275(15) 0.0080(15) -0.0065(16) -0.0307(19)
C26 0.023(2) 0.0193(16) 0.0243(16) 0.0006(15) -0.0002(18) 0.0009(14)

loop_
_atom_type_symbol
_atom_type_description
_atom_type_scat_dispersion_real
_atom_type_scat_dispersion_imag
_atom_type_scat_source
C C 0.0033 0.0016 'International Tables Vol C Tables 4.2.6.8 and 6.1.1.4'
H H 0.0000 0.0000 'International Tables Vol C Tables 4.2.6.8 and 6.1.1.4'
N N 0.0061 0.0033 'International Tables Vol C Tables 4.2.6.8 and 6.1.1.4'
O O 0.0106 0.0060 'International Tables Vol C Tables 4.2.6.8 and 6.1.1.4'
Br Br -0.2901 2.4595 'International Tables Vol C Tables 4.2.6.8 and 6.1.1.4'

loop_
_geom_angle_atom_site_label_1
_geom_angle_atom_site_label_2
_geom_angle_atom_site_label_3
_geom_angle
C15 N11 N12 112.8(3)
C15 N11 H11 130(3)
N12 N11 H11 117(3)
C13 N12 N11 106.3(3)
C13 N12 H21 136.0(19)
N11 N12 H21 117.5(19)
N12 C13 C14 108.2(3)
N12 C13 C16 122.0(4)
C14 C13 C16 129.8(4)
C15 C14 C13 108.5(4)
C15 C14 Br1 126.1(3)
C13 C14 Br1 125.4(3)
N11 C15 C14 104.2(3)
N11 C15 C17 124.3(4)
C14 C15 C17 131.4(4)
C13 C16 H16A 109.5
C13 C16 H16B 109.5
H16A C16 H16B 109.5
C13 C16 H16C 109.5
H16A C16 H16C 109.5
H16B C16 H16C 109.5
C15 C17 H17A 109.5
C15 C17 H17B 109.5
H17A C17 H17B 109.5
C15 C17 H17C 109.5
H17A C17 H17C 109.5
H17B C17 H17C 109.5
C22 C21 C26 119.7(4)
C22 C21 C27 119.5(3)
C26 C21 C27 120.8(3)
O22 C27 O21 124.6(4)
O22 C27 C21 122.1(4)
O21 C27 C21 113.3(3)
C27 O21 H21 106.6(19)
C23 C22 C21 119.2(3)
C23 C22 H22 120.4
C21 C22 H22 120.4
C22 C23 C24 122.3(4)
C22 C23 N23 119.3(3)
C24 C23 N23 118.3(4)
O24 N23 O23 123.7(3)
O24 N23 C23 118.7(3)
O23 N23 C23 117.6(3)
C25 C24 C23 116.9(4)
C25 C24 H24 121.6
C23 C24 H24 121.6
C24 C25 C26 123.6(4)
C24 C25 N25 118.5(3)
C26 C25 N25 117.9(4)
O26 N25 O25 123.4(3)
O26 N25 C25 118.9(3)
O25 N25 C25 117.7(3)
C25 C26 C21 118.3(4)
C25 C26 H26 120.8
C21 C26 H26 120.8

loop_
_geom_bond_atom_site_label_1
_geom_bond_atom_site_label_2
_geom_bond_distance
Br1 C14 1.883(4)
N11 C15 1.344(6)
N11 N12 1.359(4)
N11 H11 0.98(5)
N12 C13 1.323(5)
C13 C14 1.403(5)
C13 C16 1.493(6)
C14 C15 1.372(5)
C15 C17 1.479(6)
C16 H16A 0.9800
C16 H16B 0.9800
C16 H16C 0.9800
C17 H17A 0.9800
C17 H17B 0.9800
C17 H17C 0.9800
C21 C22 1.391(5)
C21 C26 1.400(5)
C21 C27 1.492(6)
C27 O22 1.234(4)
C27 O21 1.300(5)
O21 H21 1.28(5)
C22 C23 1.381(6)
C22 H22 0.9500
C23 C24 1.384(5)
C23 N23 1.465(5)
N23 O24 1.224(5)
N23 O23 1.226(4)
C24 C25 1.369(6)
C24 H24 0.9500
C25 C26 1.377(5)
C25 N25 1.484(5)
N25 O26 1.210(5)
N25 O25 1.222(5)
C26 H26 0.9500

loop_
_geom_hbond_atom_site_label_D
_geom_hbond_atom_site_label_H
_geom_hbond_atom_site_label_A
_geom_hbond_distance_DH
_geom_hbond_distance_HA
_geom_hbond_distance_DA
_geom_hbond_angle_DHA
N11 H11 O22 0.98(5) 2.49(5) 3.180(5) 128(3)
O21 H21 N12 1.28(5) 1.30(5) 2.578(4) 173(4)

loop_
_geom_torsion_atom_site_label_1
_geom_torsion_atom_site_label_2
_geom_torsion_atom_site_label_3
_geom_torsion_atom_site_label_4
_geom_torsion
C15 N11 N12 C13 -0.2(4)
N11 N12 C13 C14 -0.2(4)
N11 N12 C13 C16 179.4(3)
N12 C13 C14 C15 0.5(4)
C16 C13 C14 C15 -179.1(4)
N12 C13 C14 Br1 -180.0(3)
C16 C13 C14 Br1 0.5(6)
N12 N11 C15 C14 0.4(4)
N12 N11 C15 C17 -177.5(4)
C13 C14 C15 N11 -0.5(4)
Br1 C14 C15 N11 179.9(3)
C13 C14 C15 C17 177.2(4)
Br1 C14 C15 C17 -2.4(6)
C22 C21 C27 O22 3.4(6)
C26 C21 C27 O22 -175.5(4)
C22 C21 C27 O21 -177.1(3)
C26 C21 C27 O21 4.0(5)
C26 C21 C22 C23 0.0(5)
C27 C21 C22 C23 -178.9(3)
C21 C22 C23 C24 0.4(6)
C21 C22 C23 N23 178.5(3)
C22 C23 N23 O24 -178.9(4)
C24 C23 N23 O24 -0.8(5)
C22 C23 N23 O23 0.7(5)
C24 C23 N23 O23 178.8(3)
C22 C23 C24 C25 -1.0(6)
N23 C23 C24 C25 -179.1(3)
C23 C24 C25 C26 1.4(5)
C23 C24 C25 N25 179.6(3)
C24 C25 N25 O26 176.1(4)
C26 C25 N25 O26 -5.6(5)
C24 C25 N25 O25 -5.1(5)
C26 C25 N25 O25 173.2(3)
C24 C25 C26 C21 -1.0(6)
N25 C25 C26 C21 -179.2(3)
C22 C21 C26 C25 0.3(5)
C27 C21 C26 C25 179.1(3)
